data_4035254
loop_
_publ_author_name
'Vlasenko, Yulia A.'
'Postnikov, Pavel S.'
'Trusova, Marina E.'
'Shafir, Alexandr'
'Zhdankin, Viktor V.'
'Yoshimura, Akira'
'Yusubov, Mekhman S.'

_publ_section_title
;
 Synthesis of Five-Membered Iodine-Nitrogen Heterocycles from
 Benzimidazole-Based Iodonium Salts.
;
_journal_issue 19
_journal_name_full 'The Journal of organic chemistry'
_journal_page_first 12056
_journal_page_last 12070
_journal_paper_doi 10.1021/acs.joc.8b01995
_journal_volume 83
_journal_year 2018
_chemical_formula_sum 'C13 H10 I N3 O3'
_chemical_formula_weight 383.14
_space_group_IT_number 14
_space_group_name_Hall '-P 2ybc'
_space_group_name_H-M_alt 'P 1 21/c 1'
_symmetry_cell_setting monoclinic
_symmetry_space_group_name_H-M 'P 1 21/c 1'
_atom_sites_solution_hydrogens mixed
_audit_creation_method SHELXL-2018/3
_cell_angle_alpha 90
_cell_angle_beta 103.388(2)
_cell_angle_gamma 90
_cell_formula_units_Z 4
_cell_length_a 7.6828(5)
_cell_length_b 13.3501(10)
_cell_length_c 13.1813(9)
_cell_measurement_reflns_used 2081
_cell_measurement_temperature 100(2)
_cell_measurement_theta_max 31.43
_cell_measurement_theta_min 2.20
_cell_volume 1315.21(16)
_computing_cell_refinement 'Bruker APEX2 v2014.9-0'
_computing_data_collection 'Bruker APEX2 v2014.9-0'
_computing_data_reduction 'Bruker SAINT V7.60A'
_computing_molecular_graphics SHELXL-2018/3
_computing_publication_material SHELXL-2018/3
_computing_structure_refinement 'SHELXL-2018/3 (Sheldrick, 2018)'
_computing_structure_solution Sir2014
_diffrn_ambient_temperature 100(2)
_diffrn_detector_area_resol_mean 512
_diffrn_detector_type '4K CCD area detector APEX II'
_diffrn_measured_fraction_theta_full 0.997
_diffrn_measured_fraction_theta_max 0.983
_diffrn_measurement_device_type 'APEX DUO Kappa 4-axis goniometer'
_diffrn_measurement_method
;
 Fullsphere data collection, phi and omega scans
;
_diffrn_measurement_specimen_support 'magnetic support with MicroMount'
_diffrn_radiation_monochromator 'Quazar MX Multilayer Optics'
_diffrn_radiation_type MoK\a
_diffrn_radiation_wavelength 0.71073
_diffrn_reflns_av_R_equivalents 0.0275
_diffrn_reflns_av_unetI/netI 0.0313
_diffrn_reflns_Laue_measured_fraction_full 0.997
_diffrn_reflns_Laue_measured_fraction_max 0.983
_diffrn_reflns_limit_h_max 9
_diffrn_reflns_limit_h_min -11
_diffrn_reflns_limit_k_max 19
_diffrn_reflns_limit_k_min -19
_diffrn_reflns_limit_l_max 19
_diffrn_reflns_limit_l_min -9
_diffrn_reflns_number 14794
_diffrn_reflns_point_group_measured_fraction_full 0.997
_diffrn_reflns_point_group_measured_fraction_max 0.983
_diffrn_reflns_theta_full 25.242
_diffrn_reflns_theta_max 31.527
_diffrn_reflns_theta_min 2.202
_diffrn_source 'Microfocus source E025 IuS'
_diffrn_source_current 0.6
_diffrn_source_power 50
_diffrn_source_size '0.2 mm x 0.2 mm fine focus'
_diffrn_source_type 'Bruker APEX DUO'
_exptl_absorpt_coefficient_mu 2.446
_exptl_absorpt_correction_T_max 0.7462
_exptl_absorpt_correction_T_min 0.6769
_exptl_absorpt_correction_type multi-scan
_exptl_absorpt_process_details 'SADABS 2014/4'
_exptl_crystal_colour colourless
_exptl_crystal_density_diffrn 1.935
_exptl_crystal_description block
_exptl_crystal_F_000 744
_exptl_crystal_size_max 0.20
_exptl_crystal_size_mid 0.10
_exptl_crystal_size_min 0.05
_refine_diff_density_max 0.901
_refine_diff_density_min -0.650
_refine_diff_density_rms 0.111
_refine_ls_extinction_method none
_refine_ls_goodness_of_fit_ref 1.043
_refine_ls_hydrogen_treatment noref
_refine_ls_matrix_type full
_refine_ls_number_parameters 193
_refine_ls_number_reflns 4311
_refine_ls_number_restraints 0
_refine_ls_restrained_S_all 1.043
_refine_ls_R_factor_all 0.0354
_refine_ls_R_factor_gt 0.0265
_refine_ls_shift/su_max 0.000
_refine_ls_shift/su_mean 0.000
_refine_ls_structure_factor_coef Fsqd
_refine_ls_weighting_details 'w=1/[\s^2^(Fo^2^)+(0.0244P)^2^+0.9538P] where P=(Fo^2^+2Fc^2^)/3'
_refine_ls_weighting_scheme calc
_refine_ls_wR_factor_gt 0.0563
_refine_ls_wR_factor_ref 0.0595
_reflns_Friedel_coverage 0.000
_reflns_number_gt 3658
_reflns_number_total 4311
_reflns_threshold_expression 'I > 2\s(I)'
_cod_data_source_file jo8b01995_si_002.cif
_cod_data_source_block mo_YV195_0m
_cod_depositor_comments
;
The following automatic conversions were performed:

data item '_symmetry_cell_setting' value 'Monoclinic' was changed to
'monoclinic' in accordance with the
/home/data/users/saulius/crontab/automatic-downloads/current/ACS/lib/dictionaries/cif_core.dic
dictionary named 'cif_core.dic' version 2.4.2 last updated on
2011-04-26.

Automatic conversion script
Id: cif_fix_values 6909 2019-04-08 15:41:33Z antanas 
;
_cod_original_sg_symbol_H-M P2(1)/c
_cod_database_code 4035254
_shelx_shelxl_version_number 2018/3
_shelx_space_group_comment
;
The symmetry employed for this shelxl refinement is uniquely defined
by the following loop, which should always be used as a source of
symmetry information in preference to the above space-group names.
They are only intended as comments.
;
_shelx_estimated_absorpt_t_min 0.640
_shelx_estimated_absorpt_t_max 0.887

loop_
_space_group_symop_operation_xyz
'x, y, z'
'-x, y+1/2, -z+1/2'
'-x, -y, -z'
'x, -y-1/2, z-1/2'

loop_
_atom_site_label
_atom_site_type_symbol
_atom_site_fract_x
_atom_site_fract_y
_atom_site_fract_z
_atom_site_U_iso_or_equiv
_atom_site_adp_type
_atom_site_occupancy
_atom_site_site_symmetry_order
_atom_site_calc_flag
_atom_site_refinement_flags_posn
_atom_site_refinement_flags_adp
C1 C 0.2575(3) 0.18218(15) 0.09225(15) 0.0140(4) Uani 1 1 d . .
C2 C 0.1681(3) 0.19601(17) -0.01185(15) 0.0175(4) Uani 1 1 d . .
H2 H 0.092360 0.144896 -0.047972 0.021 Uiso 1 1 calc R U
C3 C 0.1904(3) 0.28509(18) -0.06249(16) 0.0198(5) Uani 1 1 d . .
H3 H 0.130775 0.294564 -0.133447 0.024 Uiso 1 1 calc R U
C4 C 0.2993(3) 0.35951(17) -0.00952(16) 0.0188(4) Uani 1 1 d . .
H4 H 0.313189 0.420474 -0.043964 0.023 Uiso 1 1 calc R U
C5 C 0.3887(3) 0.34579(16) 0.09406(15) 0.0163(4) Uani 1 1 d . .
H5 H 0.462766 0.397714 0.129862 0.020 Uiso 1 1 calc R U
C6 C 0.3708(3) 0.25606(15) 0.14629(14) 0.0126(4) Uani 1 1 d . .
C7 C 0.4796(3) 0.24421(15) 0.25347(15) 0.0128(4) Uani 1 1 d . .
C8 C 0.6119(3) 0.28820(15) 0.41327(15) 0.0137(4) Uani 1 1 d . .
C9 C 0.6731(3) 0.33407(16) 0.51006(15) 0.0154(4) Uani 1 1 d . .
H9 H 0.641392 0.400987 0.522403 0.019 Uiso 1 1 calc R U
C10 C 0.7820(3) 0.27762(16) 0.58698(15) 0.0161(4) Uani 1 1 d . .
H10 H 0.826181 0.305096 0.654529 0.019 Uiso 1 1 calc R U
C11 C 0.8270(3) 0.18008(16) 0.56516(15) 0.0150(4) Uani 1 1 d . .
C12 C 0.7718(3) 0.13302(16) 0.46824(15) 0.0146(4) Uani 1 1 d . .
H12 H 0.809074 0.067289 0.455493 0.018 Uiso 1 1 calc R U
C13 C 0.6584(3) 0.18943(15) 0.39190(14) 0.0125(4) Uani 1 1 d . .
N3 N 0.9396(3) 0.12195(14) 0.64902(14) 0.0186(4) Uani 1 1 d . .
I1 I 0.19637(2) 0.04957(2) 0.16320(2) 0.01747(5) Uani 1 1 d . .
N1 N 0.4994(3) 0.32109(13) 0.32366(13) 0.0136(3) Uani 1 1 d . .
H1N1 H 0.443(4) 0.373(2) 0.316(2) 0.029(8) Uiso 1 1 d . .
N2 N 0.5738(2) 0.16385(12) 0.29040(12) 0.0132(3) Uani 1 1 d . .
O1 O 0.9750(3) 0.15751(14) 0.73802(12) 0.0327(4) Uani 1 1 d . .
O2 O 0.9919(2) 0.03835(12) 0.62926(13) 0.0241(4) Uani 1 1 d . .
O1W O 0.3147(2) 0.49637(12) 0.30551(13) 0.0171(3) Uani 1 1 d . .
H2W H 0.361(4) 0.547(2) 0.273(2) 0.032(8) Uiso 1 1 d . .
H1W H 0.222(5) 0.488(2) 0.275(2) 0.029(9) Uiso 1 1 d . .

loop_
_atom_site_aniso_label
_atom_site_aniso_U_11
_atom_site_aniso_U_22
_atom_site_aniso_U_33
_atom_site_aniso_U_23
_atom_site_aniso_U_13
_atom_site_aniso_U_12
C1 0.0124(10) 0.0173(9) 0.0132(8) 0.0001(7) 0.0046(7) 0.0029(8)
C2 0.0142(11) 0.0240(11) 0.0137(8) -0.0027(8) 0.0018(7) 0.0011(9)
C3 0.0176(12) 0.0293(12) 0.0123(8) 0.0030(8) 0.0030(8) 0.0082(9)
C4 0.0218(12) 0.0200(10) 0.0163(9) 0.0054(8) 0.0078(8) 0.0080(9)
C5 0.0168(11) 0.0162(9) 0.0164(9) 0.0002(7) 0.0051(8) 0.0031(8)
C6 0.0111(10) 0.0139(9) 0.0125(8) 0.0003(7) 0.0022(7) 0.0031(7)
C7 0.0123(10) 0.0133(9) 0.0125(8) -0.0009(7) 0.0021(7) -0.0008(7)
C8 0.0142(11) 0.0143(9) 0.0124(8) -0.0004(7) 0.0030(7) -0.0016(8)
C9 0.0162(11) 0.0154(9) 0.0152(8) -0.0035(7) 0.0046(8) -0.0038(8)
C10 0.0160(11) 0.0185(9) 0.0139(8) -0.0020(7) 0.0036(8) -0.0045(8)
C11 0.0110(10) 0.0213(10) 0.0113(8) 0.0042(7) -0.0001(7) -0.0024(8)
C12 0.0134(11) 0.0150(9) 0.0152(8) 0.0014(7) 0.0028(7) 0.0000(8)
C13 0.0108(10) 0.0144(9) 0.0118(8) -0.0011(7) 0.0018(7) -0.0025(7)
N3 0.0173(10) 0.0208(9) 0.0159(8) 0.0009(7) 0.0003(7) -0.0018(7)
I1 0.01627(8) 0.01643(7) 0.01817(7) 0.00048(5) 0.00085(5) -0.00211(5)
N1 0.0153(10) 0.0115(8) 0.0134(7) -0.0014(6) 0.0019(6) 0.0001(7)
N2 0.0146(9) 0.0119(8) 0.0114(7) 0.0003(6) -0.0003(6) 0.0008(7)
O1 0.0462(12) 0.0321(10) 0.0126(7) -0.0015(7) -0.0081(7) 0.0058(9)
O2 0.0248(10) 0.0227(8) 0.0218(8) 0.0027(6) -0.0005(7) 0.0040(7)
O1W 0.0168(9) 0.0131(7) 0.0204(7) -0.0005(6) 0.0023(7) -0.0013(6)

loop_
_atom_type_symbol
_atom_type_description
_atom_type_scat_dispersion_real
_atom_type_scat_dispersion_imag
_atom_type_scat_source
C C 0.0033 0.0016 'International Tables Vol C Tables 4.2.6.8 and 6.1.1.4'
H H 0.0000 0.0000 'International Tables Vol C Tables 4.2.6.8 and 6.1.1.4'
N N 0.0061 0.0033 'International Tables Vol C Tables 4.2.6.8 and 6.1.1.4'
O O 0.0106 0.0060 'International Tables Vol C Tables 4.2.6.8 and 6.1.1.4'
I I -0.4742 1.8119 'International Tables Vol C Tables 4.2.6.8 and 6.1.1.4'

loop_
_geom_angle_atom_site_label_1
_geom_angle_atom_site_label_2
_geom_angle_atom_site_label_3
_geom_angle
C6 C1 C2 120.94(19)
C6 C1 I1 122.96(14)
C2 C1 I1 115.97(16)
C3 C2 C1 119.7(2)
C4 C3 C2 119.97(19)
C3 C4 C5 120.4(2)
C4 C5 C6 120.7(2)
C1 C6 C5 118.21(18)
C1 C6 C7 124.14(18)
C5 C6 C7 117.59(19)
N2 C7 N1 113.24(17)
N2 C7 C6 125.48(18)
N1 C7 C6 121.19(18)
N1 C8 C9 131.48(19)
N1 C8 C13 105.47(17)
C9 C8 C13 123.03(19)
C10 C9 C8 116.82(19)
C9 C10 C11 119.71(18)
C10 C11 C12 124.81(19)
C10 C11 N3 118.17(18)
C12 C11 N3 117.02(19)
C13 C12 C11 115.11(19)
N2 C13 C12 129.75(18)
N2 C13 C8 109.79(17)
C12 C13 C8 120.46(18)
O2 N3 O1 122.45(19)
O2 N3 C11 119.07(17)
O1 N3 C11 118.45(19)
C8 N1 C7 107.06(17)
C7 N2 C13 104.44(16)

loop_
_geom_bond_atom_site_label_1
_geom_bond_atom_site_label_2
_geom_bond_distance
C1 C6 1.397(3)
C1 C2 1.397(3)
C1 I1 2.105(2)
C2 C3 1.394(3)
C3 C4 1.380(3)
C4 C5 1.391(3)
C5 C6 1.404(3)
C6 C7 1.474(3)
C7 N2 1.322(3)
C7 N1 1.366(3)
C8 N1 1.364(3)
C8 C9 1.395(3)
C8 C13 1.412(3)
C9 C10 1.379(3)
C10 C11 1.394(3)
C11 C12 1.399(3)
C11 N3 1.459(3)
C12 C13 1.390(3)
C13 N2 1.388(2)
N3 O2 1.234(2)
N3 O1 1.236(2)

loop_
_geom_torsion_atom_site_label_1
_geom_torsion_atom_site_label_2
_geom_torsion_atom_site_label_3
_geom_torsion_atom_site_label_4
_geom_torsion
C6 C1 C2 C3 -0.7(3)
I1 C1 C2 C3 175.24(16)
C1 C2 C3 C4 -0.6(3)
C2 C3 C4 C5 0.7(3)
C3 C4 C5 C6 0.4(3)
C2 C1 C6 C5 1.7(3)
I1 C1 C6 C5 -173.90(15)
C2 C1 C6 C7 -175.4(2)
I1 C1 C6 C7 9.0(3)
C4 C5 C6 C1 -1.6(3)
C4 C5 C6 C7 175.74(19)
C1 C6 C7 N2 43.7(3)
C5 C6 C7 N2 -133.5(2)
C1 C6 C7 N1 -140.1(2)
C5 C6 C7 N1 42.7(3)
N1 C8 C9 C10 177.3(2)
C13 C8 C9 C10 -0.9(3)
C8 C9 C10 C11 0.7(3)
C9 C10 C11 C12 1.1(3)
C9 C10 C11 N3 -178.84(19)
C10 C11 C12 C13 -2.6(3)
N3 C11 C12 C13 177.30(18)
C11 C12 C13 N2 -176.7(2)
C11 C12 C13 C8 2.4(3)
N1 C8 C13 N2 -0.1(2)
C9 C8 C13 N2 178.5(2)
N1 C8 C13 C12 -179.36(19)
C9 C8 C13 C12 -0.8(3)
C10 C11 N3 O2 -174.6(2)
C12 C11 N3 O2 5.5(3)
C10 C11 N3 O1 7.3(3)
C12 C11 N3 O1 -172.6(2)
C9 C8 N1 C7 -177.8(2)
C13 C8 N1 C7 0.7(2)
N2 C7 N1 C8 -1.1(2)
C6 C7 N1 C8 -177.72(19)
N1 C7 N2 C13 1.0(2)
C6 C7 N2 C13 177.43(19)
C12 C13 N2 C7 178.6(2)
C8 C13 N2 C7 -0.5(2)
